data_4081473
loop_
_publ_author_name
'Osichow, Anna'
'G\"ottker-Schnetmann, Inigo'
'Mecking, Stefan'

_publ_section_title
;
 Role of Electron-Withdrawing Remote Substituents in Neutral Nickel(II)
 Polymerization Catalysts
;
_journal_issue 18
_journal_name_full Organometallics
_journal_page_first 5239
_journal_paper_doi 10.1021/om400757f
_journal_volume 32
_journal_year 2013
_chemical_formula_moiety 'C25 H13 I2 N5 O9'
_chemical_formula_sum 'C25 H13 I2 N5 O9'
_chemical_formula_weight 781.20
_chemical_name_systematic
; 
 ? 
;
_space_group_IT_number 2
_symmetry_cell_setting triclinic
_symmetry_Int_Tables_number 2
_symmetry_space_group_name_Hall '-P 1'
_symmetry_space_group_name_H-M 'P -1'
_atom_sites_solution_hydrogens geom
_atom_sites_solution_primary direct
_atom_sites_solution_secondary difmap
_audit_creation_method SHELXL-97
_cell_angle_alpha 74.766(10)
_cell_angle_beta 77.741(10)
_cell_angle_gamma 63.918(9)
_cell_formula_units_Z 2
_cell_length_a 11.0497(13)
_cell_length_b 11.5321(13)
_cell_length_c 11.9882(16)
_cell_measurement_reflns_used 16280
_cell_measurement_temperature 100(2)
_cell_measurement_theta_max 26.54
_cell_measurement_theta_min 1.77
_cell_volume 1315.5(3)
_computing_cell_refinement 'STOE X-AREA'
_computing_data_collection 'STOE X-AREA'
_computing_data_reduction 'STOE X-RED'
_computing_structure_refinement 'SHELXL-97 (Sheldrick, 1997)'
_computing_structure_solution 'SHELXS-97 (Sheldrick, 1990)'
_diffrn_ambient_temperature 100(2)
_diffrn_detector_area_resol_mean 6.67
_diffrn_measured_fraction_theta_full 0.980
_diffrn_measured_fraction_theta_max 0.980
_diffrn_measurement_device_type 'STOE IPDS 2T'
_diffrn_measurement_method 'rotation method'
_diffrn_radiation_monochromator graphite
_diffrn_radiation_source 'fine-focus sealed tube'
_diffrn_radiation_type MoK\a
_diffrn_radiation_wavelength 0.71073
_diffrn_reflns_av_R_equivalents 0.0737
_diffrn_reflns_av_sigmaI/netI 0.0572
_diffrn_reflns_limit_h_max 13
_diffrn_reflns_limit_h_min -13
_diffrn_reflns_limit_k_max 14
_diffrn_reflns_limit_k_min -14
_diffrn_reflns_limit_l_max 14
_diffrn_reflns_limit_l_min -14
_diffrn_reflns_number 17167
_diffrn_reflns_theta_full 26.35
_diffrn_reflns_theta_max 26.35
_diffrn_reflns_theta_min 1.77
_exptl_absorpt_coefficient_mu 2.455
_exptl_absorpt_correction_T_max 0.7535
_exptl_absorpt_correction_T_min 0.5704
_exptl_absorpt_correction_type integration
_exptl_absorpt_process_details 'STOE X-RED32'
_exptl_crystal_colour 'pale yellow'
_exptl_crystal_density_diffrn 1.972
_exptl_crystal_density_method 'not measured'
_exptl_crystal_description prism
_exptl_crystal_F_000 752
_exptl_crystal_size_max 0.200
_exptl_crystal_size_mid 0.183
_exptl_crystal_size_min 0.150
_refine_diff_density_max 1.331
_refine_diff_density_min -1.038
_refine_diff_density_rms 0.112
_refine_ls_extinction_method none
_refine_ls_goodness_of_fit_ref 1.000
_refine_ls_hydrogen_treatment constr
_refine_ls_matrix_type full
_refine_ls_number_parameters 370
_refine_ls_number_reflns 5257
_refine_ls_number_restraints 0
_refine_ls_restrained_S_all 1.000
_refine_ls_R_factor_all 0.0493
_refine_ls_R_factor_gt 0.0345
_refine_ls_shift/su_max 0.001
_refine_ls_shift/su_mean 0.000
_refine_ls_structure_factor_coef Fsqd
_refine_ls_weighting_details 'calc w=1/[\s^2^(Fo^2^)+(0.0400P)^2^+0.0000P] where P=(Fo^2^+2Fc^2^)/3'
_refine_ls_weighting_scheme calc
_refine_ls_wR_factor_gt 0.0764
_refine_ls_wR_factor_ref 0.0803
_reflns_number_gt 4190
_reflns_number_total 5257
_reflns_threshold_expression >2sigma(I)
_cod_data_source_file om400757f_si_001.cif
_cod_data_source_block d:\X_ray\gs12_021
_cod_original_cell_volume 1315.6(3)
_cod_database_code 4081473

loop_
_symmetry_equiv_pos_as_xyz
'x, y, z'
'-x, -y, -z'

loop_
_atom_site_label
_atom_site_type_symbol
_atom_site_fract_x
_atom_site_fract_y
_atom_site_fract_z
_atom_site_U_iso_or_equiv
_atom_site_adp_type
_atom_site_occupancy
_atom_site_symmetry_multiplicity
_atom_site_calc_flag
_atom_site_refinement_flags
C1 C 0.5407(4) 0.7605(4) 0.4944(3) 0.0245(8) Uani 1 1 d .
C2 C 0.5617(4) 0.8471(4) 0.3948(3) 0.0268(9) Uani 1 1 d .
C3 C 0.6386(4) 0.9157(4) 0.3920(3) 0.0284(9) Uani 1 1 d .
H3A H 0.6509 0.9749 0.3231 0.034 Uiso 1 1 calc R
C4 C 0.6978(4) 0.8982(4) 0.4897(3) 0.0258(8) Uani 1 1 d .
C5 C 0.6788(4) 0.8135(4) 0.5910(3) 0.0241(8) Uani 1 1 d .
H5A H 0.7188 0.8024 0.6580 0.029 Uiso 1 1 calc R
C6 C 0.6004(4) 0.7445(4) 0.5943(3) 0.0245(8) Uani 1 1 d .
C7 C 0.5861(4) 0.6522(4) 0.7001(3) 0.0229(8) Uani 1 1 d .
H7A H 0.6348 0.6361 0.7630 0.027 Uiso 1 1 calc R
C8 C 0.5131(4) 0.4873(4) 0.8077(3) 0.0224(8) Uani 1 1 d .
C9 C 0.6332(4) 0.3756(4) 0.8265(3) 0.0218(8) Uani 1 1 d .
C10 C 0.6341(4) 0.2697(4) 0.9162(3) 0.0231(8) Uani 1 1 d .
H10A H 0.7162 0.1941 0.9297 0.028 Uiso 1 1 calc R
C11 C 0.5136(4) 0.2754(4) 0.9861(3) 0.0264(9) Uani 1 1 d .
H11A H 0.5135 0.2031 1.0464 0.032 Uiso 1 1 calc R
C12 C 0.3964(4) 0.3849(4) 0.9674(3) 0.0238(8) Uani 1 1 d .
H12A H 0.3155 0.3878 1.0161 0.029 Uiso 1 1 calc R
C13 C 0.3915(4) 0.4939(4) 0.8781(3) 0.0218(8) Uani 1 1 d .
C14 C 0.7629(4) 0.3634(4) 0.7487(3) 0.0216(8) Uani 1 1 d .
C15 C 0.7733(4) 0.3590(4) 0.6310(3) 0.0228(8) Uani 1 1 d .
H15A H 0.7002 0.3611 0.5996 0.027 Uiso 1 1 calc R
C16 C 0.8937(4) 0.3513(4) 0.5617(3) 0.0240(8) Uani 1 1 d .
C17 C 1.0028(4) 0.3489(4) 0.6022(3) 0.0247(8) Uani 1 1 d .
H17A H 1.0823 0.3477 0.5521 0.030 Uiso 1 1 calc R
C18 C 0.9905(4) 0.3482(4) 0.7196(3) 0.0226(8) Uani 1 1 d .
C19 C 0.8731(4) 0.3544(4) 0.7934(3) 0.0229(8) Uani 1 1 d .
H19A H 0.8685 0.3526 0.8739 0.027 Uiso 1 1 calc R
C20 C 0.2605(4) 0.6097(4) 0.8649(3) 0.0238(8) Uani 1 1 d .
C21 C 0.1419(4) 0.5916(4) 0.8696(3) 0.0244(8) Uani 1 1 d .
H21A H 0.1462 0.5060 0.8759 0.029 Uiso 1 1 calc R
C22 C 0.0189(4) 0.6992(4) 0.8649(3) 0.0244(8) Uani 1 1 d .
C23 C 0.0042(4) 0.8261(4) 0.8595(3) 0.0263(9) Uani 1 1 d .
H23A H -0.0819 0.8984 0.8583 0.032 Uiso 1 1 calc R
C24 C 0.1215(4) 0.8406(4) 0.8561(3) 0.0242(8) Uani 1 1 d .
C25 C 0.2486(4) 0.7377(4) 0.8556(3) 0.0244(8) Uani 1 1 d .
H25A H 0.3273 0.7538 0.8490 0.029 Uiso 1 1 calc R
N1 N 0.5088(3) 0.5920(3) 0.7104(2) 0.0229(7) Uani 1 1 d .
N2 N 0.9073(4) 0.3406(4) 0.4394(3) 0.0285(8) Uani 1 1 d .
N3 N 1.1060(3) 0.3422(3) 0.7672(3) 0.0261(7) Uani 1 1 d .
N4 N -0.1044(3) 0.6805(4) 0.8650(2) 0.0259(7) Uani 1 1 d .
N5 N 0.1111(4) 0.9717(4) 0.8596(3) 0.0307(8) Uani 1 1 d .
O1 O 0.4695(3) 0.6922(3) 0.4925(2) 0.0295(6) Uani 1 1 d .
H1A H 0.4388 0.6683 0.5607 0.035 Uiso 1 1 calc R
O2 O 0.8172(3) 0.3280(4) 0.4069(2) 0.0416(8) Uani 1 1 d .
O3 O 1.0102(3) 0.3456(3) 0.3768(2) 0.0320(7) Uani 1 1 d .
O4 O 1.1880(3) 0.3788(3) 0.6989(2) 0.0322(7) Uani 1 1 d .
O5 O 1.1126(3) 0.3033(3) 0.8718(2) 0.0331(7) Uani 1 1 d .
O6 O -0.0934(3) 0.5672(3) 0.8768(2) 0.0295(6) Uani 1 1 d .
O7 O -0.2123(3) 0.7773(3) 0.8536(2) 0.0324(7) Uani 1 1 d .
O8 O -0.0031(4) 1.0607(3) 0.8644(3) 0.0449(8) Uani 1 1 d .
O9 O 0.2145(3) 0.9847(3) 0.8591(2) 0.0355(7) Uani 1 1 d .
I1 I 0.47868(3) 0.87083(3) 0.24485(2) 0.03582(9) Uani 1 1 d .
I2 I 0.82103(3) 0.99816(3) 0.47925(2) 0.03271(9) Uani 1 1 d .

loop_
_atom_site_aniso_label
_atom_site_aniso_U_11
_atom_site_aniso_U_22
_atom_site_aniso_U_33
_atom_site_aniso_U_23
_atom_site_aniso_U_13
_atom_site_aniso_U_12
C1 0.022(2) 0.024(2) 0.0235(18) -0.0063(15) 0.0004(15) -0.0060(17)
C2 0.025(2) 0.030(2) 0.0202(17) -0.0061(16) -0.0003(15) -0.0076(19)
C3 0.031(2) 0.026(2) 0.0226(18) -0.0015(16) 0.0002(16) -0.0105(19)
C4 0.023(2) 0.022(2) 0.0316(19) -0.0071(16) 0.0009(15) -0.0091(18)
C5 0.024(2) 0.027(2) 0.0214(17) -0.0065(15) 0.0008(14) -0.0103(18)
C6 0.025(2) 0.022(2) 0.0200(17) -0.0052(15) 0.0033(15) -0.0062(17)
C7 0.025(2) 0.022(2) 0.0206(17) -0.0058(15) -0.0005(14) -0.0087(17)
C8 0.028(2) 0.027(2) 0.0149(15) -0.0061(15) -0.0005(14) -0.0135(18)
C9 0.024(2) 0.026(2) 0.0169(15) -0.0074(15) -0.0010(14) -0.0103(17)
C10 0.023(2) 0.026(2) 0.0197(16) -0.0068(15) 0.0001(14) -0.0091(18)
C11 0.030(2) 0.033(2) 0.0181(17) 0.0003(16) -0.0032(15) -0.018(2)
C12 0.028(2) 0.030(2) 0.0162(16) -0.0064(15) 0.0031(14) -0.0154(19)
C13 0.026(2) 0.025(2) 0.0175(16) -0.0059(15) 0.0014(14) -0.0136(17)
C14 0.024(2) 0.020(2) 0.0186(16) -0.0023(14) -0.0008(14) -0.0085(17)
C15 0.026(2) 0.022(2) 0.0220(17) -0.0043(15) -0.0015(15) -0.0115(18)
C16 0.030(2) 0.023(2) 0.0174(16) -0.0063(15) 0.0006(14) -0.0105(18)
C17 0.024(2) 0.024(2) 0.0223(17) -0.0069(15) 0.0044(15) -0.0087(18)
C18 0.024(2) 0.020(2) 0.0232(17) -0.0068(15) -0.0013(15) -0.0073(17)
C19 0.027(2) 0.020(2) 0.0199(16) -0.0064(15) 0.0014(14) -0.0083(17)
C20 0.027(2) 0.031(2) 0.0141(16) -0.0064(15) 0.0017(14) -0.0134(18)
C21 0.031(2) 0.028(2) 0.0151(16) -0.0062(15) 0.0036(14) -0.0144(19)
C22 0.026(2) 0.033(2) 0.0144(15) -0.0052(15) 0.0028(14) -0.0143(19)
C23 0.029(2) 0.027(2) 0.0185(16) -0.0030(15) 0.0008(15) -0.0097(19)
C24 0.029(2) 0.024(2) 0.0200(17) -0.0054(15) 0.0007(15) -0.0115(18)
C25 0.028(2) 0.030(2) 0.0158(16) -0.0045(15) 0.0004(14) -0.0137(19)
N1 0.0230(17) 0.0234(18) 0.0172(14) -0.0029(12) 0.0008(12) -0.0066(15)
N2 0.033(2) 0.033(2) 0.0189(15) -0.0051(14) 0.0042(14) -0.0158(17)
N3 0.0248(18) 0.0253(19) 0.0286(16) -0.0101(14) 0.0008(14) -0.0095(16)
N4 0.0244(18) 0.037(2) 0.0157(14) -0.0031(13) 0.0007(12) -0.0139(17)
N5 0.032(2) 0.028(2) 0.0272(16) -0.0034(15) 0.0004(14) -0.0107(17)
O1 0.0340(17) 0.0383(18) 0.0217(12) -0.0032(12) -0.0029(11) -0.0210(15)
O2 0.045(2) 0.072(3) 0.0227(14) -0.0130(15) 0.0026(13) -0.038(2)
O3 0.0291(16) 0.0407(19) 0.0211(13) -0.0072(12) 0.0042(11) -0.0121(15)
O4 0.0250(16) 0.043(2) 0.0334(15) -0.0127(13) 0.0028(12) -0.0173(15)
O5 0.0318(17) 0.0372(18) 0.0287(14) -0.0077(13) -0.0066(12) -0.0105(15)
O6 0.0304(16) 0.0338(18) 0.0289(14) -0.0091(12) 0.0023(11) -0.0181(14)
O7 0.0261(16) 0.0330(18) 0.0349(15) -0.0023(13) -0.0048(12) -0.0109(15)
O8 0.038(2) 0.0269(19) 0.064(2) -0.0100(16) -0.0040(16) -0.0087(16)
O9 0.0372(19) 0.0335(18) 0.0383(16) -0.0096(13) 0.0036(13) -0.0186(16)
I1 0.04081(18) 0.0460(2) 0.02071(13) -0.00246(12) -0.00531(11) -0.01906(15)
I2 0.03517(17) 0.03109(17) 0.03473(15) -0.00605(12) 0.00255(11) -0.01909(14)

loop_
_atom_type_symbol
_atom_type_description
_atom_type_scat_dispersion_real
_atom_type_scat_dispersion_imag
_atom_type_scat_source
C C 0.0033 0.0016 'International Tables Vol C Tables 4.2.6.8 and 6.1.1.4'
H H 0.0000 0.0000 'International Tables Vol C Tables 4.2.6.8 and 6.1.1.4'
N N 0.0061 0.0033 'International Tables Vol C Tables 4.2.6.8 and 6.1.1.4'
O O 0.0106 0.0060 'International Tables Vol C Tables 4.2.6.8 and 6.1.1.4'
I I -0.4742 1.8119 'International Tables Vol C Tables 4.2.6.8 and 6.1.1.4'

loop_
_geom_angle_atom_site_label_1
_geom_angle_atom_site_label_2
_geom_angle_atom_site_label_3
_geom_angle
O1 C1 C2 119.8(3)
O1 C1 C6 122.2(3)
C2 C1 C6 118.0(4)
C3 C2 C1 121.5(4)
C3 C2 I1 119.3(3)
C1 C2 I1 119.2(3)
C2 C3 C4 120.0(4)
C5 C4 C3 120.4(4)
C5 C4 I2 120.9(3)
C3 C4 I2 118.7(3)
C4 C5 C6 119.7(3)
C5 C6 C1 120.4(3)
C5 C6 C7 118.8(3)
C1 C6 C7 120.8(4)
N1 C7 C6 121.4(3)
C9 C8 C13 120.4(3)
C9 C8 N1 120.5(3)
C13 C8 N1 118.8(4)
C8 C9 C10 120.2(3)
C8 C9 C14 121.3(3)
C10 C9 C14 118.5(4)
C9 C10 C11 119.8(4)
C12 C11 C10 119.9(4)
C11 C12 C13 122.0(4)
C8 C13 C12 117.8(4)
C8 C13 C20 123.6(3)
C12 C13 C20 118.5(3)
C19 C14 C15 119.7(3)
C19 C14 C9 120.1(3)
C15 C14 C9 120.1(3)
C16 C15 C14 118.1(4)
C17 C16 C15 123.5(3)
C17 C16 N2 118.1(3)
C15 C16 N2 118.3(3)
C16 C17 C18 116.5(4)
C17 C18 C19 122.5(4)
C17 C18 N3 118.3(3)
C19 C18 N3 119.1(3)
C14 C19 C18 119.5(3)
C25 C20 C21 118.1(4)
C25 C20 C13 122.1(4)
C21 C20 C13 119.7(4)
C22 C21 C20 119.3(4)
C21 C22 C23 123.6(4)
C21 C22 N4 119.2(4)
C23 C22 N4 117.3(4)
C24 C23 C22 115.7(4)
C23 C24 C25 123.6(4)
C23 C24 N5 118.2(4)
C25 C24 N5 118.2(4)
C24 C25 C20 119.6(4)
C7 N1 C8 119.8(3)
O2 N2 O3 124.8(3)
O2 N2 C16 118.2(3)
O3 N2 C16 117.0(3)
O5 N3 O4 124.5(3)
O5 N3 C18 118.0(3)
O4 N3 C18 117.5(3)
O7 N4 O6 123.3(3)
O7 N4 C22 119.1(4)
O6 N4 C22 117.7(3)
O9 N5 O8 124.2(4)
O9 N5 C24 118.6(4)
O8 N5 C24 117.2(4)

loop_
_geom_bond_atom_site_label_1
_geom_bond_atom_site_label_2
_geom_bond_distance
C1 O1 1.342(5)
C1 C2 1.392(6)
C1 C6 1.419(5)
C2 C3 1.384(6)
C2 I1 2.090(4)
C3 C4 1.388(5)
C4 C5 1.386(5)
C4 I2 2.105(4)
C5 C6 1.401(6)
C6 C7 1.456(5)
C7 N1 1.288(5)
C8 C9 1.393(6)
C8 C13 1.409(5)
C8 N1 1.433(5)
C9 C10 1.397(5)
C9 C14 1.506(5)
C10 C11 1.399(5)
C11 C12 1.363(6)
C12 C13 1.410(5)
C13 C20 1.481(6)
C14 C19 1.385(5)
C14 C15 1.404(5)
C15 C16 1.390(5)
C16 C17 1.379(6)
C16 N2 1.475(4)
C17 C18 1.383(5)
C18 C19 1.391(5)
C18 N3 1.473(5)
C20 C25 1.398(6)
C20 C21 1.403(6)
C21 C22 1.379(6)
C22 C23 1.384(6)
C22 N4 1.470(5)
C23 C24 1.369(6)
C24 C25 1.384(6)
C24 N5 1.476(5)
N2 O2 1.219(4)
N2 O3 1.237(4)
N3 O5 1.223(4)
N3 O4 1.228(4)
N4 O7 1.227(5)
N4 O6 1.230(4)
N5 O9 1.214(5)
N5 O8 1.229(5)

loop_
_geom_torsion_atom_site_label_1
_geom_torsion_atom_site_label_2
_geom_torsion_atom_site_label_3
_geom_torsion_atom_site_label_4
_geom_torsion
O1 C1 C2 C3 -177.6(4)
C6 C1 C2 C3 0.2(6)
O1 C1 C2 I1 1.0(5)
C6 C1 C2 I1 178.8(3)
C1 C2 C3 C4 0.5(6)
I1 C2 C3 C4 -178.1(3)
C2 C3 C4 C5 -0.9(6)
C2 C3 C4 I2 177.3(3)
C3 C4 C5 C6 0.6(6)
I2 C4 C5 C6 -177.7(3)
C4 C5 C6 C1 0.2(6)
C4 C5 C6 C7 177.6(4)
O1 C1 C6 C5 177.2(4)
C2 C1 C6 C5 -0.6(6)
O1 C1 C6 C7 -0.2(6)
C2 C1 C6 C7 -178.0(4)
C5 C6 C7 N1 175.8(4)
C1 C6 C7 N1 -6.7(6)
C13 C8 C9 C10 -0.7(5)
N1 C8 C9 C10 -175.1(3)
C13 C8 C9 C14 176.9(3)
N1 C8 C9 C14 2.5(5)
C8 C9 C10 C11 0.9(5)
C14 C9 C10 C11 -176.7(3)
C9 C10 C11 C12 -0.9(5)
C10 C11 C12 C13 0.7(6)
C9 C8 C13 C12 0.4(5)
N1 C8 C13 C12 174.9(3)
C9 C8 C13 C20 178.9(3)
N1 C8 C13 C20 -6.6(5)
C11 C12 C13 C8 -0.4(5)
C11 C12 C13 C20 -179.0(3)
C8 C9 C14 C19 116.5(4)
C10 C9 C14 C19 -65.9(5)
C8 C9 C14 C15 -64.5(5)
C10 C9 C14 C15 113.1(4)
C19 C14 C15 C16 -2.8(6)
C9 C14 C15 C16 178.3(4)
C14 C15 C16 C17 -0.5(6)
C14 C15 C16 N2 177.3(4)
C15 C16 C17 C18 2.9(6)
N2 C16 C17 C18 -174.8(4)
C16 C17 C18 C19 -2.3(6)
C16 C17 C18 N3 178.5(4)
C15 C14 C19 C18 3.4(6)
C9 C14 C19 C18 -177.6(4)
C17 C18 C19 C14 -0.8(6)
N3 C18 C19 C14 178.4(4)
C8 C13 C20 C25 -48.1(5)
C12 C13 C20 C25 130.5(4)
C8 C13 C20 C21 136.3(4)
C12 C13 C20 C21 -45.2(5)
C25 C20 C21 C22 0.0(5)
C13 C20 C21 C22 175.8(3)
C20 C21 C22 C23 -2.2(5)
C20 C21 C22 N4 177.5(3)
C21 C22 C23 C24 1.6(5)
N4 C22 C23 C24 -178.1(3)
C22 C23 C24 C25 1.2(5)
C22 C23 C24 N5 -175.3(3)
C23 C24 C25 C20 -3.3(5)
N5 C24 C25 C20 173.2(3)
C21 C20 C25 C24 2.6(5)
C13 C20 C25 C24 -173.1(3)
C6 C7 N1 C8 170.3(3)
C9 C8 N1 C7 -59.8(5)
C13 C8 N1 C7 125.7(4)
C17 C16 N2 O2 172.0(4)
C15 C16 N2 O2 -5.9(6)
C17 C16 N2 O3 -8.3(6)
C15 C16 N2 O3 173.9(4)
C17 C18 N3 O5 -158.9(4)
C19 C18 N3 O5 21.9(5)
C17 C18 N3 O4 22.2(5)
C19 C18 N3 O4 -157.0(4)
C21 C22 N4 O7 -175.6(3)
C23 C22 N4 O7 4.2(4)
C21 C22 N4 O6 4.6(4)
C23 C22 N4 O6 -175.7(3)
C23 C24 N5 O9 178.4(3)
C25 C24 N5 O9 1.7(5)
C23 C24 N5 O8 -0.6(5)
C25 C24 N5 O8 -177.3(3)
